data_7236972
loop_
_publ_author_name
'Venkatakrishnarao, Dasari'
'Sahoo, Chakradhar'
'Mamonov, Evgeniy A.'
'Novikov, Vladimir B.'
'Mitetelo, Nikolai V.'
'Naraharisetty, Sri Ram G.'
'Murzina, Tatiana V.'
'Chandrasekar, Rajadurai'

_publ_section_title
;
 Chiral organic photonics: self-assembled micro-resonators for an enhanced
 circular dichroism effect in the non-linear optical signal
;
_journal_issue 47
_journal_name_full 'Journal of Materials Chemistry C'
_journal_page_first 12349
_journal_paper_doi 10.1039/C7TC04621A
_journal_volume 5
_journal_year 2017
_chemical_formula_moiety 'C H O'
_chemical_formula_sum 'C76 H2.5 O8'
_chemical_formula_weight 1043.28
_chemical_name_systematic Binol-CHO
_chemical_properties_physical ', '
_space_group_crystal_system orthorhombic
_space_group_IT_number 19
_space_group_name_Hall 'P 2ac 2ab'
_space_group_name_H-M_alt 'P 21 21 21'
_atom_sites_solution_hydrogens mixed
_audit_creation_method SHELXL-2014/7
_audit_update_record
;
2017-05-01 deposited with the CCDC.
2017-11-15 downloaded from the CCDC.
;
_cell_angle_alpha 90
_cell_angle_beta 90
_cell_angle_gamma 90
_cell_formula_units_Z 4
_cell_length_a 8.2730(5)
_cell_length_b 25.4125(18)
_cell_length_c 28.576(2)
_cell_measurement_temperature 293(2)
_cell_volume 6007.8(7)
_computing_structure_refinement 'SHELXL-2014/7 (Sheldrick, 2014)'
_diffrn_ambient_temperature 293(2)
_diffrn_measured_fraction_theta_full 0.998
_diffrn_measured_fraction_theta_max 0.995
_diffrn_radiation_type MoK\a
_diffrn_radiation_wavelength 0.71073
_diffrn_reflns_av_R_equivalents 0.1278
_diffrn_reflns_av_unetI/netI 0.0909
_diffrn_reflns_Laue_measured_fraction_full 0.998
_diffrn_reflns_Laue_measured_fraction_max 0.995
_diffrn_reflns_limit_h_max 10
_diffrn_reflns_limit_h_min -9
_diffrn_reflns_limit_k_max 31
_diffrn_reflns_limit_k_min -31
_diffrn_reflns_limit_l_max 35
_diffrn_reflns_limit_l_min -35
_diffrn_reflns_number 63330
_diffrn_reflns_point_group_measured_fraction_full 0.999
_diffrn_reflns_point_group_measured_fraction_max 0.996
_diffrn_reflns_theta_full 25.242
_diffrn_reflns_theta_max 26.419
_diffrn_reflns_theta_min 2.283
_exptl_absorpt_coefficient_mu 0.076
_exptl_crystal_colour 'Transparent '
_exptl_crystal_density_diffrn 1.153
_exptl_crystal_F_000 2090
_exptl_crystal_preparation ', Luminescent'
_exptl_crystal_recrystallization_method 'Re-crystallisation from solvent: Ethyl Acetate '
_refine_diff_density_max 0.537
_refine_diff_density_min -0.239
_refine_diff_density_rms 0.045
_refine_ls_abs_structure_details
;
 Refined as an inversion twin.
;
_refine_ls_abs_structure_Flack 2(3)
_refine_ls_extinction_coef 0.0063(11)
_refine_ls_extinction_expression Fc^*^=kFc[1+0.001xFc^2^\l^3^/sin(2\q)]^-1/4^
_refine_ls_extinction_method 'SHELXL-2014/7 (Sheldrick 2014'
_refine_ls_goodness_of_fit_ref 1.014
_refine_ls_hydrogen_treatment mixed
_refine_ls_matrix_type full
_refine_ls_number_parameters 757
_refine_ls_number_reflns 12277
_refine_ls_number_restraints 7
_refine_ls_restrained_S_all 1.208
_refine_ls_R_factor_all 0.1661
_refine_ls_R_factor_gt 0.0787
_refine_ls_shift/su_max 0.192
_refine_ls_shift/su_mean 0.004
_refine_ls_structure_factor_coef Fsqd
_refine_ls_weighting_details 'w=1/[\s^2^(Fo^2^)+(0.1090P)^2^+3.0722P] where P=(Fo^2^+2Fc^2^)/3'
_refine_ls_weighting_scheme calc
_refine_ls_wR_factor_gt 0.2015
_refine_ls_wR_factor_ref 0.2454
_reflns_Friedel_coverage 0.797
_reflns_Friedel_fraction_full 1.000
_reflns_Friedel_fraction_max 0.997
_reflns_number_gt 6313
_reflns_number_total 12277
_reflns_threshold_expression 'I > 2\s(I)'
_cod_data_source_file c7tc04621a2.cif
_cod_data_source_block shelx
_cod_original_formula_sum 'C76 H2.50 O8'
_cod_database_code 7236972
_shelx_shelxl_version_number 2014/7
_shelx_space_group_comment
;
The symmetry employed for this shelxl refinement is uniquely defined
by the following loop, which should always be used as a source of
symmetry information in preference to the above space-group names.
They are only intended as comments.
;

loop_
_space_group_symop_operation_xyz
'x, y, z'
'-x+1/2, -y, z+1/2'
'x+1/2, -y+1/2, -z'
'-x, y+1/2, -z+1/2'

loop_
_atom_site_label
_atom_site_type_symbol
_atom_site_fract_x
_atom_site_fract_y
_atom_site_fract_z
_atom_site_U_iso_or_equiv
_atom_site_adp_type
_atom_site_occupancy
_atom_site_site_symmetry_order
_atom_site_calc_flag
_atom_site_refinement_flags_posn
_atom_site_refinement_flags_adp
C1 C 1.5794(13) 0.3213(4) 0.5191(4) 0.096(3) Uani 1 1 d . .
C2 C 1.4234(11) 0.3149(3) 0.4957(3) 0.071(2) Uani 1 1 d . .
C3 C 1.2871(12) 0.3409(4) 0.5112(3) 0.079(2) Uani 1 1 d . .
H3 H 1.2921 0.3617 0.5379 0.095 Uiso 1 1 calc R U
C4 C 1.1438(11) 0.3360(3) 0.4872(2) 0.074(2) Uani 1 1 d . .
H4 H 1.0521 0.3525 0.4990 0.089 Uiso 1 1 calc R U
C5 C 1.1310(9) 0.3076(3) 0.4463(2) 0.0560(17) Uani 1 1 d . .
C6 C 1.2718(10) 0.2822(3) 0.4316(3) 0.067(2) Uani 1 1 d . .
H6 H 1.2684 0.2627 0.4041 0.081 Uiso 1 1 calc R U
C7 C 1.4136(10) 0.2847(3) 0.4556(3) 0.067(2) Uani 1 1 d . .
H7 H 1.5035 0.2661 0.4451 0.080 Uiso 1 1 calc R U
C8 C 0.9802(9) 0.3045(2) 0.4187(2) 0.0511(16) Uani 1 1 d . .
C9 C 0.9546(9) 0.2628(3) 0.3856(2) 0.0542(17) Uani 1 1 d . .
H9 H 1.0312 0.2362 0.3832 0.065 Uiso 1 1 calc R U
C10 C 0.8223(8) 0.2611(2) 0.3577(2) 0.0511(16) Uani 1 1 d . .
H10 H 0.8100 0.2332 0.3369 0.061 Uiso 1 1 calc R U
C11 C 0.7047(8) 0.3001(2) 0.3593(2) 0.0482(15) Uani 1 1 d . .
C12 C 0.7223(9) 0.3411(2) 0.3936(2) 0.0516(16) Uani 1 1 d . .
C13 C 0.8610(9) 0.3411(3) 0.4221(2) 0.0549(18) Uani 1 1 d . .
H13 H 0.8717 0.3675 0.4444 0.066 Uiso 1 1 calc R U
C14 C 0.6005(10) 0.3801(3) 0.3960(3) 0.0599(18) Uani 1 1 d . .
H14 H 0.6099 0.4071 0.4178 0.072 Uiso 1 1 calc R U
C15 C 0.4722(10) 0.3791(3) 0.3675(3) 0.068(2) Uani 1 1 d . .
H15 H 0.3933 0.4050 0.3704 0.081 Uiso 1 1 calc R U
C16 C 0.4543(9) 0.3396(3) 0.3333(2) 0.0600(18) Uani 1 1 d . .
C17 C 0.5690(8) 0.3006(2) 0.3288(2) 0.0502(16) Uani 1 1 d . .
C18 C 0.1981(13) 0.3744(5) 0.3085(4) 0.119(4) Uani 1 1 d . .
H18A H 0.1301 0.3616 0.3338 0.143 Uiso 1 1 calc R U
H18B H 0.2444 0.4075 0.3188 0.143 Uiso 1 1 calc R U
C19 C 0.111(3) 0.3837(11) 0.2749(5) 0.35(2) Uani 1 1 d . .
H19A H 0.0295 0.4088 0.2838 0.528 Uiso 1 1 calc R U
H19B H 0.1743 0.3978 0.2498 0.528 Uiso 1 1 calc R U
H19C H 0.0594 0.3517 0.2648 0.528 Uiso 1 1 calc R U
C20 C 0.5554(8) 0.2589(3) 0.2913(2) 0.0507(16) Uani 1 1 d . .
C21 C 0.4835(9) 0.2113(3) 0.3003(2) 0.0548(17) Uani 1 1 d . .
C22 C 0.4693(9) 0.1727(3) 0.2658(2) 0.0626(19) Uani 1 1 d . .
H22 H 0.4165 0.1412 0.2723 0.075 Uiso 1 1 calc R U
C23 C 0.5328(10) 0.1812(3) 0.2224(2) 0.066(2) Uani 1 1 d . .
H23 H 0.5234 0.1552 0.1996 0.079 Uiso 1 1 calc R U
C24 C 0.6115(9) 0.2281(3) 0.2116(2) 0.0583(18) Uani 1 1 d . .
C25 C 0.6253(9) 0.2675(3) 0.2464(2) 0.0552(17) Uani 1 1 d . .
C26 C 0.7112(10) 0.3140(3) 0.2351(2) 0.068(2) Uani 1 1 d . .
H26 H 0.7245 0.3401 0.2575 0.082 Uiso 1 1 calc R U
C27 C 0.7746(11) 0.3206(4) 0.1912(3) 0.080(2) Uani 1 1 d . .
H27 H 0.8329 0.3510 0.1849 0.096 Uiso 1 1 calc R U
C29 C 0.7555(10) 0.2834(4) 0.1554(3) 0.080(3) Uani 1 1 d . .
C30 C 0.6780(10) 0.2374(4) 0.1663(2) 0.074(2) Uani 1 1 d . .
H30 H 0.6684 0.2114 0.1435 0.089 Uiso 1 1 calc R U
C31 C 0.4058(12) 0.1529(3) 0.3638(3) 0.082(3) Uani 1 1 d . .
H31A H 0.3457 0.1308 0.3423 0.099 Uiso 1 1 calc R U
H31B H 0.3461 0.1544 0.3930 0.099 Uiso 1 1 calc R U
C32 C 0.5646(14) 0.1292(4) 0.3724(3) 0.108(3) Uani 1 1 d . .
H32A H 0.5507 0.0945 0.3852 0.163 Uiso 1 1 calc R U
H32B H 0.6233 0.1269 0.3435 0.163 Uiso 1 1 calc R U
H32C H 0.6238 0.1506 0.3942 0.163 Uiso 1 1 calc R U
C33 C 0.8172(11) 0.2920(5) 0.1074(3) 0.099(3) Uani 1 1 d . .
C34 C 0.8281(16) 0.3412(6) 0.0889(4) 0.151(6) Uani 1 1 d . .
H34 H 0.7966 0.3706 0.1061 0.181 Uiso 1 1 calc R U
C35 C 0.8902(17) 0.3468(8) 0.0414(5) 0.188(9) Uani 1 1 d D .
H35 H 0.8930 0.3812 0.0304 0.225 Uiso 1 1 calc R U
C36 C 0.940(2) 0.3136(13) 0.0133(4) 0.248(14) Uani 1 1 d D .
C37 C 0.9170(15) 0.2625(9) 0.0325(4) 0.182(9) Uani 1 1 d D .
H37 H 0.9388 0.2344 0.0126 0.218 Uiso 1 1 calc R U
C38 C 0.8646(12) 0.2490(6) 0.0789(3) 0.122(4) Uani 1 1 d . .
H38 H 0.8619 0.2145 0.0895 0.147 Uiso 1 1 calc R U
C40 C 1.483(2) 0.4398(6) 0.0840(7) 0.176(7) Uani 1 1 d D .
C41 C 1.4135(16) 0.3940(4) 0.1058(4) 0.114(4) Uani 1 1 d . .
C42 C 1.4229(13) 0.3828(4) 0.1528(4) 0.099(3) Uani 1 1 d . .
H42 H 1.4742 0.4061 0.1731 0.119 Uiso 1 1 calc R U
C43 C 1.3557(11) 0.3368(3) 0.1695(3) 0.081(2) Uani 1 1 d . .
H43 H 1.3613 0.3302 0.2015 0.097 Uiso 1 1 calc R U
C44 C 1.2811(9) 0.3003(3) 0.1415(3) 0.0653(19) Uani 1 1 d . .
C45 C 1.2730(14) 0.3120(4) 0.0946(3) 0.106(3) Uani 1 1 d . .
H45 H 1.2240 0.2884 0.0741 0.128 Uiso 1 1 calc R U
C46 C 1.3376(17) 0.3588(5) 0.0774(4) 0.131(4) Uani 1 1 d . .
H46 H 1.3285 0.3661 0.0456 0.158 Uiso 1 1 calc R U
C47 C 1.2155(9) 0.2512(3) 0.1615(2) 0.0600(18) Uani 1 1 d . .
C48 C 1.1625(9) 0.2474(3) 0.2064(2) 0.0604(18) Uani 1 1 d . .
H48 H 1.1614 0.2778 0.2246 0.073 Uiso 1 1 calc R U
C49 C 1.1096(8) 0.2006(3) 0.2266(2) 0.0561(17) Uani 1 1 d . .
C50 C 1.1057(8) 0.1541(3) 0.1994(2) 0.0524(16) Uani 1 1 d . .
C51 C 1.1585(10) 0.1576(3) 0.1524(3) 0.066(2) Uani 1 1 d . .
H51 H 1.1576 0.1276 0.1337 0.080 Uiso 1 1 calc R U
C52 C 1.2101(11) 0.2036(3) 0.1340(3) 0.071(2) Uani 1 1 d . .
H52 H 1.2429 0.2047 0.1029 0.086 Uiso 1 1 calc R U
C53 C 1.0605(9) 0.1055(3) 0.2206(2) 0.0548(17) Uani 1 1 d . .
C54 C 1.0189(9) 0.1043(3) 0.2669(2) 0.0588(18) Uani 1 1 d . .
C55 C 1.0180(11) 0.1518(3) 0.2935(3) 0.072(2) Uani 1 1 d . .
H55 H 0.9861 0.1510 0.3247 0.087 Uiso 1 1 calc R U
C56 C 1.0634(10) 0.1980(3) 0.2738(2) 0.066(2) Uani 1 1 d . .
H56 H 1.0638 0.2285 0.2918 0.079 Uiso 1 1 calc R U
C57 C 1.0589(9) 0.0559(2) 0.1927(2) 0.0515(16) Uani 1 1 d . .
C58 C 1.1848(9) 0.0199(3) 0.1967(2) 0.0597(18) Uani 1 1 d . .
C59 C 1.1880(10) -0.0261(3) 0.1699(3) 0.0658(19) Uani 1 1 d . .
H59 H 1.2714 -0.0503 0.1739 0.079 Uiso 1 1 calc R U
C60 C 1.0707(9) -0.0357(3) 0.1383(2) 0.0616(19) Uani 1 1 d . .
H60 H 1.0758 -0.0660 0.1202 0.074 Uiso 1 1 calc R U
C61 C 0.9393(9) -0.0003(2) 0.1320(2) 0.0532(17) Uani 1 1 d . .
C62 C 0.9345(8) 0.0455(2) 0.1599(2) 0.0504(16) Uani 1 1 d . .
C63 C 0.7999(10) 0.0800(3) 0.1530(2) 0.0639(19) Uani 1 1 d . .
H63 H 0.7921 0.1105 0.1709 0.077 Uiso 1 1 calc R U
C64 C 0.6840(11) 0.0695(3) 0.1210(2) 0.065(2) Uani 1 1 d . .
H64 H 0.5980 0.0928 0.1177 0.078 Uiso 1 1 calc R U
C65 C 0.6902(9) 0.0241(3) 0.0926(2) 0.0581(18) Uani 1 1 d . .
C66 C 0.8167(9) -0.0092(3) 0.0986(2) 0.0553(17) Uani 1 1 d . .
H66 H 0.8228 -0.0392 0.0800 0.066 Uiso 1 1 calc R U
C67 C 0.5590(10) 0.0125(3) 0.0586(2) 0.0621(19) Uani 1 1 d . .
C68 C 0.3980(11) 0.0248(3) 0.0687(3) 0.070(2) Uani 1 1 d . .
H68 H 0.3746 0.0439 0.0956 0.084 Uiso 1 1 calc R U
C69 C 0.2734(11) 0.0095(3) 0.0399(3) 0.076(2) Uani 1 1 d . .
H69 H 0.1674 0.0179 0.0476 0.091 Uiso 1 1 calc R U
C70 C 0.3057(12) -0.0189(3) -0.0011(3) 0.073(2) Uani 1 1 d . .
C71 C 0.4654(13) -0.0294(3) -0.0125(3) 0.080(2) Uani 1 1 d . .
H71 H 0.4889 -0.0469 -0.0402 0.096 Uiso 1 1 calc R U
C72 C 0.5910(11) -0.0143(3) 0.0168(3) 0.074(2) Uani 1 1 d . .
H72 H 0.6972 -0.0220 0.0086 0.089 Uiso 1 1 calc R U
C73 C 1.4402(12) -0.0009(4) 0.2323(4) 0.112(4) Uani 1 1 d . .
H73A H 1.4922 -0.0049 0.2020 0.134 Uiso 1 1 calc R U
H73B H 1.4063 -0.0354 0.2430 0.134 Uiso 1 1 calc R U
C74 C 0.1774(15) -0.0418(4) -0.0305(4) 0.091(3) Uani 1 1 d . .
C75 C 0.978(2) -0.0105(5) 0.3432(4) 0.155(6) Uani 1 1 d . .
H75A H 0.9974 -0.0165 0.3759 0.232 Uiso 1 1 calc R U
H75B H 0.8689 -0.0205 0.3358 0.232 Uiso 1 1 calc R U
H75C H 1.0518 -0.0311 0.3250 0.232 Uiso 1 1 calc R U
C76 C 1.0012(17) 0.0459(4) 0.3325(3) 0.119(4) Uani 1 1 d . .
H76A H 0.9277 0.0666 0.3514 0.142 Uiso 1 1 calc R U
H76B H 1.1107 0.0560 0.3407 0.142 Uiso 1 1 calc R U
C77 C 1.5551(15) 0.0229(5) 0.2664(5) 0.140(5) Uani 1 1 d . .
H77A H 1.6481 0.0006 0.2697 0.210 Uiso 1 1 calc R U
H77B H 1.5884 0.0569 0.2554 0.210 Uiso 1 1 calc R U
H77C H 1.5028 0.0265 0.2963 0.210 Uiso 1 1 calc R U
O1 O 0.3273(7) 0.3378(2) 0.30279(19) 0.0874(17) Uani 1 1 d . .
O2 O 1.6001(10) 0.3479(3) 0.5538(3) 0.123(3) Uani 1 1 d . .
O3 O 0.4178(7) 0.20509(19) 0.34454(17) 0.0756(15) Uani 1 1 d . .
O4 O 1.5717(18) 0.4699(4) 0.1077(4) 0.197(5) Uani 1 1 d . .
O5 O 0.9746(8) 0.0570(2) 0.28576(16) 0.0800(16) Uani 1 1 d . .
O6 O 1.3035(7) 0.0331(2) 0.22824(18) 0.0794(16) Uani 1 1 d . .
O8 O 0.0354(11) -0.0427(3) -0.0178(3) 0.120(3) Uani 1 1 d . .
O7 O 1.0154(15) 0.3330(5) -0.0507(4) 0.178(4) Uiso 1 1 d D .
C39A C 0.996(3) 0.2946(8) -0.0376(7) 0.227(9) Uiso 1 1 d D .
H74 H 0.214(10) -0.057(3) -0.069(3) 0.09(2) Uiso 1 1 d . .
H40 H 1.44(3) 0.444(9) 0.054(4) 0.31(12) Uiso 1 1 d D .

loop_
_atom_site_aniso_label
_atom_site_aniso_U_11
_atom_site_aniso_U_22
_atom_site_aniso_U_33
_atom_site_aniso_U_23
_atom_site_aniso_U_13
_atom_site_aniso_U_12
C1 0.111(8) 0.088(7) 0.090(6) 0.045(5) -0.037(6) -0.030(6)
C2 0.074(6) 0.069(5) 0.071(5) 0.026(4) -0.014(4) -0.011(5)
C3 0.094(7) 0.085(6) 0.059(4) -0.007(4) -0.013(5) -0.014(5)
C4 0.089(6) 0.081(6) 0.052(4) -0.015(4) 0.000(4) -0.002(5)
C5 0.065(5) 0.055(4) 0.048(4) 0.006(3) 0.003(3) -0.010(4)
C6 0.079(6) 0.057(4) 0.065(4) 0.006(3) 0.015(4) -0.005(4)
C7 0.064(5) 0.069(5) 0.067(5) 0.016(4) -0.006(4) -0.004(4)
C8 0.064(4) 0.042(4) 0.047(3) -0.002(3) 0.012(3) -0.002(3)
C9 0.063(5) 0.051(4) 0.048(3) -0.006(3) 0.003(3) 0.007(3)
C10 0.065(4) 0.040(3) 0.049(3) -0.007(3) 0.000(3) 0.005(3)
C11 0.060(4) 0.036(3) 0.048(3) -0.002(3) 0.012(3) -0.002(3)
C12 0.060(4) 0.037(3) 0.057(4) 0.004(3) 0.011(3) -0.002(3)
C13 0.077(5) 0.038(4) 0.050(3) -0.004(3) 0.007(3) -0.012(4)
C14 0.074(5) 0.036(4) 0.070(4) 0.005(3) 0.013(4) 0.004(4)
C15 0.071(5) 0.046(4) 0.085(5) -0.003(4) 0.021(5) 0.015(4)
C16 0.064(5) 0.053(4) 0.063(4) 0.010(3) 0.002(4) 0.007(4)
C17 0.059(4) 0.040(3) 0.052(3) 0.000(3) 0.007(3) 0.004(3)
C18 0.094(7) 0.163(10) 0.101(7) 0.005(7) -0.011(6) 0.070(8)
C19 0.37(3) 0.58(4) 0.108(10) -0.060(16) -0.048(14) 0.41(3)
C20 0.050(4) 0.049(4) 0.053(3) -0.008(3) 0.003(3) 0.004(3)
C21 0.056(4) 0.055(4) 0.054(4) -0.002(3) 0.015(3) 0.002(3)
C22 0.069(5) 0.052(4) 0.067(4) -0.009(3) 0.004(4) 0.004(4)
C23 0.073(5) 0.064(5) 0.061(4) -0.020(4) -0.001(4) 0.007(4)
C24 0.051(4) 0.067(5) 0.057(4) -0.002(4) 0.003(3) 0.012(4)
C25 0.055(4) 0.060(4) 0.051(4) 0.000(3) 0.002(3) 0.006(4)
C26 0.070(5) 0.075(5) 0.060(4) 0.005(4) 0.012(4) 0.002(4)
C27 0.079(6) 0.093(6) 0.067(5) 0.018(5) 0.006(4) 0.000(5)
C29 0.070(5) 0.119(8) 0.052(4) 0.018(5) 0.005(4) 0.020(5)
C30 0.074(5) 0.100(6) 0.048(4) 0.001(4) 0.000(4) 0.023(5)
C31 0.107(8) 0.068(5) 0.072(5) 0.001(4) 0.025(5) -0.021(5)
C32 0.114(9) 0.115(8) 0.096(7) 0.023(6) -0.014(6) 0.001(7)
C33 0.063(5) 0.183(11) 0.051(5) 0.036(6) 0.003(4) 0.017(6)
C34 0.128(10) 0.218(15) 0.107(8) 0.082(10) 0.033(7) 0.052(10)
C35 0.120(11) 0.32(2) 0.120(10) 0.159(14) 0.033(9) 0.057(13)
C36 0.114(11) 0.57(4) 0.066(8) 0.105(16) 0.044(8) 0.050(17)
C37 0.085(8) 0.41(3) 0.050(6) -0.031(10) 0.013(5) 0.003(13)
C38 0.087(7) 0.230(14) 0.050(5) -0.006(7) 0.012(5) -0.008(8)
C40 0.216(18) 0.115(11) 0.196(16) 0.048(11) -0.078(14) -0.084(12)
C41 0.151(11) 0.077(6) 0.112(8) 0.028(6) -0.040(8) -0.033(7)
C42 0.104(8) 0.075(6) 0.117(8) 0.017(5) -0.020(6) -0.022(6)
C43 0.084(6) 0.070(5) 0.089(5) 0.008(5) -0.008(5) -0.004(5)
C44 0.064(5) 0.055(4) 0.077(5) -0.002(4) -0.009(4) -0.004(4)
C45 0.141(9) 0.095(7) 0.082(6) 0.025(5) -0.026(6) -0.033(7)
C46 0.166(12) 0.132(9) 0.097(7) 0.050(7) -0.008(8) -0.054(9)
C47 0.061(4) 0.050(4) 0.069(4) 0.000(3) -0.012(4) 0.003(4)
C48 0.069(5) 0.043(4) 0.069(4) -0.012(3) 0.002(4) 0.003(3)
C49 0.052(4) 0.051(4) 0.065(4) -0.010(3) 0.001(3) 0.006(3)
C50 0.046(4) 0.059(4) 0.052(4) -0.007(3) -0.005(3) 0.007(3)
C51 0.079(5) 0.050(4) 0.069(4) -0.014(4) 0.004(4) 0.003(4)
C52 0.086(6) 0.065(5) 0.063(4) 0.004(4) 0.007(4) -0.003(4)
C53 0.056(4) 0.051(4) 0.057(4) -0.009(3) -0.005(3) 0.008(3)
C54 0.065(5) 0.054(4) 0.057(4) -0.003(3) 0.002(3) 0.000(4)
C55 0.087(6) 0.067(5) 0.062(4) -0.025(4) 0.013(4) -0.006(4)
C56 0.076(5) 0.057(4) 0.065(4) -0.022(4) 0.014(4) -0.004(4)
C57 0.061(4) 0.045(4) 0.048(3) -0.008(3) 0.002(3) -0.004(3)
C58 0.063(5) 0.053(4) 0.064(4) -0.004(3) 0.004(4) 0.002(4)
C59 0.069(5) 0.053(4) 0.075(5) -0.009(4) 0.005(4) 0.008(4)
C60 0.070(5) 0.042(4) 0.073(4) -0.011(3) 0.004(4) 0.002(4)
C61 0.064(4) 0.040(4) 0.056(4) 0.001(3) 0.008(3) -0.004(3)
C62 0.057(4) 0.042(4) 0.052(3) -0.006(3) 0.003(3) -0.002(3)
C63 0.079(5) 0.045(4) 0.067(4) -0.016(3) -0.004(4) 0.010(4)
C64 0.086(6) 0.050(4) 0.060(4) -0.009(3) -0.012(4) 0.012(4)
C65 0.066(5) 0.054(4) 0.055(4) -0.002(3) -0.007(3) -0.001(4)
C66 0.075(5) 0.038(3) 0.053(4) -0.010(3) 0.002(4) -0.005(4)
C67 0.071(5) 0.056(4) 0.059(4) 0.000(3) 0.001(4) -0.004(4)
C68 0.081(6) 0.063(5) 0.066(4) 0.007(4) -0.005(4) -0.011(4)
C69 0.076(6) 0.072(5) 0.078(5) 0.019(4) -0.011(4) -0.003(5)
C70 0.091(7) 0.060(5) 0.069(5) 0.014(4) -0.022(5) -0.010(5)
C71 0.111(8) 0.066(5) 0.062(4) -0.007(4) -0.017(5) -0.004(5)
C72 0.081(6) 0.077(5) 0.064(4) -0.003(4) -0.005(4) -0.009(5)
C73 0.086(7) 0.105(8) 0.144(9) -0.025(7) -0.038(7) 0.023(6)
C74 0.093(8) 0.082(6) 0.099(7) 0.029(5) -0.034(6) -0.015(6)
C75 0.237(17) 0.114(9) 0.114(8) 0.045(7) -0.047(10) -0.048(10)
C76 0.181(12) 0.098(7) 0.078(6) 0.015(5) -0.020(7) -0.038(8)
C77 0.106(9) 0.118(9) 0.196(12) -0.029(8) -0.075(9) 0.026(7)
O1 0.082(4) 0.091(4) 0.089(4) -0.018(3) -0.009(3) 0.034(3)
O2 0.136(7) 0.108(5) 0.125(5) 0.028(4) -0.074(5) -0.021(5)
O3 0.101(4) 0.059(3) 0.068(3) -0.002(2) 0.032(3) -0.006(3)
O4 0.262(14) 0.144(8) 0.184(9) 0.072(7) -0.026(9) -0.079(9)
O5 0.110(5) 0.070(3) 0.059(3) -0.002(3) 0.007(3) -0.011(3)
O6 0.074(4) 0.074(4) 0.090(4) -0.019(3) -0.020(3) 0.020(3)
O8 0.104(6) 0.123(6) 0.133(6) 0.021(5) -0.034(5) -0.040(5)

loop_
_atom_type_symbol
_atom_type_description
_atom_type_scat_dispersion_real
_atom_type_scat_dispersion_imag
_atom_type_scat_source
C C 0.0033 0.0016 'International Tables Vol C Tables 4.2.6.8 and 6.1.1.4'
O O 0.0106 0.0060 'International Tables Vol C Tables 4.2.6.8 and 6.1.1.4'
H H 0.0000 0.0000 'International Tables Vol C Tables 4.2.6.8 and 6.1.1.4'

loop_
_geom_angle_atom_site_label_1
_geom_angle_atom_site_label_2
_geom_angle_atom_site_label_3
_geom_angle
O2 C1 C2 124.1(11)
C3 C2 C7 119.0(7)
C3 C2 C1 121.4(9)
C7 C2 C1 119.5(9)
C4 C3 C2 120.1(7)
C4 C3 H3 120.0
C2 C3 H3 120.0
C3 C4 C5 122.5(8)
C3 C4 H4 118.8
C5 C4 H4 118.8
C4 C5 C6 115.6(7)
C4 C5 C8 123.1(7)
C6 C5 C8 121.3(6)
C7 C6 C5 123.2(7)
C7 C6 H6 118.4
C5 C6 H6 118.4
C6 C7 C2 119.5(8)
C6 C7 H7 120.2
C2 C7 H7 120.2
C13 C8 C9 116.5(6)
C13 C8 C5 122.5(6)
C9 C8 C5 121.0(6)
C10 C9 C8 122.0(6)
C10 C9 H9 119.0
C8 C9 H9 119.0
C9 C10 C11 121.6(6)
C9 C10 H10 119.2
C11 C10 H10 119.2
C10 C11 C17 122.6(5)
C10 C11 C12 117.9(6)
C17 C11 C12 119.4(6)
C13 C12 C14 123.5(6)
C13 C12 C11 118.5(6)
C14 C12 C11 118.0(7)
C8 C13 C12 123.3(6)
C8 C13 H13 118.3
C12 C13 H13 118.3
C15 C14 C12 121.4(7)
C15 C14 H14 119.3
C12 C14 H14 119.3
C14 C15 C16 121.3(7)
C14 C15 H15 119.4
C16 C15 H15 119.3
O1 C16 C17 116.5(6)
O1 C16 C15 123.1(7)
C17 C16 C15 120.3(7)
C16 C17 C11 119.5(6)
C16 C17 C20 121.3(6)
C11 C17 C20 119.1(5)
C19 C18 O1 118.6(10)
C19 C18 H18A 107.7
O1 C18 H18A 107.7
C19 C18 H18B 107.7
O1 C18 H18B 107.7
H18A C18 H18B 107.1
C18 C19 H19A 109.5
C18 C19 H19B 109.5
H19A C19 H19B 109.5
C18 C19 H19C 109.5
H19A C19 H19C 109.5
H19B C19 H19C 109.5
C21 C20 C25 118.5(6)
C21 C20 C17 121.2(5)
C25 C20 C17 120.1(6)
C20 C21 O3 116.1(6)
C20 C21 C22 121.6(6)
O3 C21 C22 122.2(6)
C23 C22 C21 119.9(7)
C23 C22 H22 120.0
C21 C22 H22 120.0
C22 C23 C24 121.1(6)
C22 C23 H23 119.5
C24 C23 H23 119.5
C23 C24 C25 119.2(6)
C23 C24 C30 121.4(7)
C25 C24 C30 119.3(7)
C24 C25 C26 118.1(6)
C24 C25 C20 119.5(6)
C26 C25 C20 122.3(6)
C27 C26 C25 120.1(7)
C27 C26 H26 119.9
C25 C26 H26 119.9
C26 C27 C29 122.9(8)
C26 C27 H27 118.5
C29 C27 H27 118.5
C30 C29 C27 117.5(7)
C30 C29 C33 119.9(9)
C27 C29 C33 122.6(9)
C29 C30 C24 121.8(8)
C29 C30 H30 119.1
C24 C30 H30 119.1
O3 C31 C32 112.4(8)
O3 C31 H31A 109.1
C32 C31 H31A 109.1
O3 C31 H31B 109.1
C32 C31 H31B 109.1
H31A C31 H31B 107.9
C31 C32 H32A 109.5
C31 C32 H32B 109.5
H32A C32 H32B 109.5
C31 C32 H32C 109.5
H32A C32 H32C 109.5
H32B C32 H32C 109.5
C34 C33 C38 117.9(9)
C34 C33 C29 121.2(11)
C38 C33 C29 121.0(10)
C33 C34 C35 118.3(14)
C33 C34 H34 120.9
C35 C34 H34 120.9
C36 C35 C34 131.0(19)
C36 C35 H35 114.5
C34 C35 H35 114.5
C35 C36 C37 109.3(11)
C35 C36 C39A 153(2)
C37 C36 C39A 96(2)
C36 C37 C38 127.7(17)
C36 C37 H37 116.2
C38 C37 H37 116.1
C33 C38 C37 115.5(14)
C33 C38 H38 122.2
C37 C38 H38 122.2
O4 C40 C41 119.3(15)
O4 C40 H40 131(10)
C41 C40 H40 109(10)
C46 C41 C42 118.1(9)
C46 C41 C40 117.3(12)
C42 C41 C40 124.6(12)
C41 C42 C43 119.4(9)
C41 C42 H42 120.3
C43 C42 H42 120.3
C44 C43 C42 123.4(8)
C44 C43 H43 118.3
C42 C43 H43 118.3
C45 C44 C43 116.5(8)
C45 C44 C47 122.9(7)
C43 C44 C47 120.6(7)
C44 C45 C46 120.6(9)
C44 C45 H45 119.7
C46 C45 H45 119.7
C41 C46 C45 121.9(10)
C41 C46 H46 119.0
C45 C46 H46 119.1
C48 C47 C52 116.5(6)
C48 C47 C44 122.9(6)
C52 C47 C44 120.5(7)
C47 C48 C49 123.4(6)
C47 C48 H48 118.3
C49 C48 H48 118.3
C48 C49 C56 121.6(6)
C48 C49 C50 119.6(6)
C56 C49 C50 118.8(7)
C49 C50 C51 117.5(6)
C49 C50 C53 119.9(6)
C51 C50 C53 122.5(6)
C52 C51 C50 121.3(7)
C52 C51 H51 119.3
C50 C51 H51 119.3
C51 C52 C47 121.5(7)
C51 C52 H52 119.2
C47 C52 H52 119.2
C54 C53 C50 119.7(6)
C54 C53 C57 119.6(6)
C50 C53 C57 120.6(6)
C53 C54 O5 118.0(6)
C53 C54 C55 119.8(7)
O5 C54 C55 122.1(6)
C56 C55 C54 120.7(7)
C56 C55 H55 119.7
C54 C55 H55 119.7
C55 C56 C49 121.0(6)
C55 C56 H56 119.5
C49 C56 H56 119.5
C58 C57 C62 118.3(6)
C58 C57 C53 120.4(6)
C62 C57 C53 121.2(6)
O6 C58 C57 115.4(6)
O6 C58 C59 123.3(7)
C57 C58 C59 121.4(7)
C60 C59 C58 120.2(7)
C60 C59 H59 119.9
C58 C59 H59 119.9
C59 C60 C61 121.4(6)
C59 C60 H60 119.3
C61 C60 H60 119.3
C66 C61 C62 119.7(6)
C66 C61 C60 122.2(6)
C62 C61 C60 118.1(6)
C61 C62 C57 120.5(6)
C61 C62 C63 116.6(6)
C57 C62 C63 122.8(6)
C64 C63 C62 121.7(6)
C64 C63 H63 119.2
C62 C63 H63 119.2
C63 C64 C65 121.7(7)
C63 C64 H64 119.2
C65 C64 H64 119.2
C66 C65 C64 117.7(6)
C66 C65 C67 121.5(6)
C64 C65 C67 120.8(7)
C65 C66 C61 122.7(6)
C65 C66 H66 118.7
C61 C66 H66 118.7
C72 C67 C68 117.8(7)
C72 C67 C65 121.1(7)
C68 C67 C65 121.0(6)
C69 C68 C67 121.7(8)
C69 C68 H68 119.2
C67 C68 H68 119.2
C68 C69 C70 120.3(9)
C68 C69 H69 119.9
C70 C69 H69 119.9
C71 C70 C69 118.4(8)
C71 C70 C74 118.5(9)
C69 C70 C74 122.8(10)
C70 C71 C72 121.2(8)
C70 C71 H71 119.4
C72 C71 H71 119.4
C71 C72 C67 120.5(8)
C71 C72 H72 119.7
C67 C72 H72 119.7
O6 C73 C77 108.2(8)
O6 C73 H73A 110.1
C77 C73 H73A 110.1
O6 C73 H73B 110.1
C77 C73 H73B 110.1
H73A C73 H73B 108.4
O8 C74 C70 121.9(11)
O8 C74 H74 120(4)
C70 C74 H74 118(4)
C76 C75 H75A 109.5
C76 C75 H75B 109.5
H75A C75 H75B 109.5
C76 C75 H75C 109.5
H75A C75 H75C 109.5
H75B C75 H75C 109.5
O5 C76 C75 112.2(8)
O5 C76 H76A 109.2
C75 C76 H76A 109.2
O5 C76 H76B 109.2
C75 C76 H76B 109.2
H76A C76 H76B 107.9
C73 C77 H77A 109.5
C73 C77 H77B 109.5
H77A C77 H77B 109.5
C73 C77 H77C 109.5
H77A C77 H77C 109.5
H77B C77 H77C 109.5
C16 O1 C18 118.9(7)
C21 O3 C31 118.7(6)
C54 O5 C76 121.1(6)
C58 O6 C73 118.1(6)
O7 C39A C36 94.9(17)

loop_
_geom_bond_atom_site_label_1
_geom_bond_atom_site_label_2
_geom_bond_distance
C1 O2 1.211(11)
C1 C2 1.463(12)
C2 C3 1.380(12)
C2 C7 1.383(11)
C3 C4 1.375(12)
C3 H3 0.9300
C4 C5 1.379(9)
C4 H4 0.9300
C5 C6 1.395(10)
C5 C8 1.479(10)
C6 C7 1.360(11)
C6 H6 0.9300
C7 H7 0.9300
C8 C13 1.359(10)
C8 C9 1.435(9)
C9 C10 1.355(9)
C9 H9 0.9300
C10 C11 1.389(9)
C10 H10 0.9300
C11 C17 1.422(9)
C11 C12 1.437(9)
C12 C13 1.407(10)
C12 C14 1.416(10)
C13 H13 0.9300
C14 C15 1.337(11)
C14 H14 0.9300
C15 C16 1.410(10)
C15 H15 0.9300
C16 O1 1.365(9)
C16 C17 1.378(9)
C17 C20 1.509(9)
C18 C19 1.225(16)
C18 O1 1.425(10)
C18 H18A 0.9700
C18 H18B 0.9700
C19 H19A 0.9600
C19 H19B 0.9600
C19 H19C 0.9600
C20 C21 1.374(9)
C20 C25 1.426(9)
C21 O3 1.385(7)
C21 C22 1.396(9)
C22 C23 1.364(10)
C22 H22 0.9300
C23 C24 1.393(10)
C23 H23 0.9300
C24 C25 1.414(9)
C24 C30 1.427(10)
C25 C26 1.417(10)
C26 C27 1.370(10)
C26 H26 0.9300
C27 C29 1.401(12)
C27 H27 0.9300
C29 C30 1.370(12)
C29 C33 1.480(11)
C30 H30 0.9300
C31 O3 1.439(9)
C31 C32 1.466(13)
C31 H31A 0.9700
C31 H31B 0.9700
C32 H32A 0.9600
C32 H32B 0.9600
C32 H32C 0.9600
C33 C34 1.361(17)
C33 C38 1.416(16)
C34 C35 1.457(16)
C34 H34 0.9300
C35 C36 1.23(3)
C35 H35 0.9300
C36 C37 1.42(3)
C36 C39A 1.603(19)
C37 C38 1.437(15)
C37 H37 0.9300
C38 H38 0.9300
C40 O4 1.257(17)
C40 C41 1.440(17)
C40 H40 0.93(3)
C41 C46 1.363(15)
C41 C42 1.375(13)
C42 C43 1.381(11)
C42 H42 0.9300
C43 C44 1.374(11)
C43 H43 0.9300
C44 C45 1.373(11)
C44 C47 1.477(10)
C45 C46 1.393(14)
C45 H45 0.9300
C46 H46 0.9300
C47 C48 1.359(9)
C47 C52 1.441(10)
C48 C49 1.393(10)
C48 H48 0.9300
C49 C56 1.404(9)
C49 C50 1.413(9)
C50 C51 1.417(9)
C50 C53 1.425(9)
C51 C52 1.351(10)
C51 H51 0.9300
C52 H52 0.9300
C53 C54 1.368(9)
C53 C57 1.491(9)
C54 O5 1.368(8)
C54 C55 1.426(10)
C55 C56 1.356(10)
C55 H55 0.9300
C56 H56 0.9300
C57 C58 1.391(10)
C57 C62 1.417(9)
C58 O6 1.375(9)
C58 C59 1.399(9)
C59 C60 1.348(10)
C59 H59 0.9300
C60 C61 1.422(10)
C60 H60 0.9300
C61 C66 1.410(9)
C61 C62 1.412(9)
C62 C63 1.432(10)
C63 C64 1.350(10)
C63 H63 0.9300
C64 C65 1.413(9)
C64 H64 0.9300
C65 C66 1.358(10)
C65 C67 1.486(10)
C66 H66 0.9300
C67 C72 1.398(10)
C67 C68 1.399(11)
C68 C69 1.377(11)
C68 H68 0.9300
C69 C70 1.401(11)
C69 H69 0.9300
C70 C71 1.387(13)
C70 C74 1.473(12)
C71 C72 1.389(11)
C71 H71 0.9300
C72 H72 0.9300
C73 O6 1.428(10)
C73 C77 1.491(13)
C73 H73A 0.9700
C73 H73B 0.9700
C74 O8 1.230(13)
C74 H74 1.22(8)
C75 C76 1.479(14)
C75 H75A 0.9600
C75 H75B 0.9600
C75 H75C 0.9600
C76 O5 1.382(9)
C76 H76A 0.9700
C76 H76B 0.9700
C77 H77A 0.9600
C77 H77B 0.9600
C77 H77C 0.9600
O7 C39A 1.058(18)

loop_
_geom_torsion_atom_site_label_1
_geom_torsion_atom_site_label_2
_geom_torsion_atom_site_label_3
_geom_torsion_atom_site_label_4
_geom_torsion
O2 C1 C2 C3 2.3(13)
O2 C1 C2 C7 178.4(8)
C7 C2 C3 C4 0.8(12)
C1 C2 C3 C4 177.0(7)
C2 C3 C4 C5 -3.0(13)
C3 C4 C5 C6 2.4(11)
C3 C4 C5 C8 -176.4(7)
C4 C5 C6 C7 0.2(10)
C8 C5 C6 C7 179.0(6)
C5 C6 C7 C2 -2.3(11)
C3 C2 C7 C6 1.7(11)
C1 C2 C7 C6 -174.5(7)
C4 C5 C8 C13 21.6(10)
C6 C5 C8 C13 -157.1(6)
C4 C5 C8 C9 -160.2(7)
C6 C5 C8 C9 21.1(9)
C13 C8 C9 C10 2.8(9)
C5 C8 C9 C10 -175.5(6)
C8 C9 C10 C11 0.7(10)
C9 C10 C11 C17 176.7(6)
C9 C10 C11 C12 -3.5(9)
C10 C11 C12 C13 3.0(9)
C17 C11 C12 C13 -177.3(6)
C10 C11 C12 C14 -178.6(6)
C17 C11 C12 C14 1.1(9)
C9 C8 C13 C12 -3.3(9)
C5 C8 C13 C12 175.0(6)
C14 C12 C13 C8 -177.8(6)
C11 C12 C13 C8 0.5(9)
C13 C12 C14 C15 178.6(7)
C11 C12 C14 C15 0.3(10)
C12 C14 C15 C16 -1.2(11)
C14 C15 C16 O1 -178.3(7)
C14 C15 C16 C17 0.6(11)
O1 C16 C17 C11 179.8(6)
C15 C16 C17 C11 0.9(10)
O1 C16 C17 C20 1.1(9)
C15 C16 C17 C20 -177.9(6)
C10 C11 C17 C16 178.0(6)
C12 C11 C17 C16 -1.7(9)
C10 C11 C17 C20 -3.2(9)
C12 C11 C17 C20 177.1(6)
C16 C17 C20 C21 -93.8(8)
C11 C17 C20 C21 87.5(8)
C16 C17 C20 C25 89.5(8)
C11 C17 C20 C25 -89.2(7)
C25 C20 C21 O3 179.9(6)
C17 C20 C21 O3 3.1(10)
C25 C20 C21 C22 -3.8(10)
C17 C20 C21 C22 179.4(6)
C20 C21 C22 C23 2.4(11)
O3 C21 C22 C23 178.4(7)
C21 C22 C23 C24 -0.4(12)
C22 C23 C24 C25 -0.1(11)
C22 C23 C24 C30 -179.8(7)
C23 C24 C25 C26 177.7(7)
C30 C24 C25 C26 -2.5(10)
C23 C24 C25 C20 -1.4(10)
C30 C24 C25 C20 178.4(7)
C21 C20 C25 C24 3.3(10)
C17 C20 C25 C24 -179.9(6)
C21 C20 C25 C26 -175.7(7)
C17 C20 C25 C26 1.0(10)
C24 C25 C26 C27 1.7(11)
C20 C25 C26 C27 -179.3(7)
C25 C26 C27 C29 1.7(13)
C26 C27 C29 C30 -4.0(13)
C26 C27 C29 C33 176.8(8)
C27 C29 C30 C24 3.1(12)
C33 C29 C30 C24 -177.8(7)
C23 C24 C30 C29 179.9(7)
C25 C24 C30 C29 0.2(11)
C30 C29 C33 C34 150.6(11)
C27 C29 C33 C34 -30.3(14)
C30 C29 C33 C38 -28.4(12)
C27 C29 C33 C38 150.7(9)
C38 C33 C34 C35 -1.1(17)
C29 C33 C34 C35 179.9(10)
C33 C34 C35 C36 -1(3)
C34 C35 C36 C37 5(3)
C34 C35 C36 C39A 168(3)
C35 C36 C37 C38 -7(2)
C39A C36 C37 C38 -179.8(14)
C34 C33 C38 C37 -1.1(14)
C29 C33 C38 C37 177.9(9)
C36 C37 C38 C33 5.7(19)
O4 C40 C41 C46 -171.0(18)
O4 C40 C41 C42 7(3)
C46 C41 C42 C43 -0.1(18)
C40 C41 C42 C43 -178.0(14)
C41 C42 C43 C44 1.3(16)
C42 C43 C44 C45 -1.1(14)
C42 C43 C44 C47 178.3(9)
C43 C44 C45 C46 -0.2(16)
C47 C44 C45 C46 -179.7(10)
C42 C41 C46 C45 -1(2)
C40 C41 C46 C45 176.9(15)
C44 C45 C46 C41 1(2)
C45 C44 C47 C48 -152.4(9)
C43 C44 C47 C48 28.2(11)
C45 C44 C47 C52 29.7(12)
C43 C44 C47 C52 -149.7(8)
C52 C47 C48 C49 2.0(11)
C44 C47 C48 C49 -176.0(7)
C47 C48 C49 C56 176.8(7)
C47 C48 C49 C50 -1.7(11)
C48 C49 C50 C51 0.7(10)
C56 C49 C50 C51 -177.8(7)
C48 C49 C50 C53 176.4(7)
C56 C49 C50 C53 -2.1(10)
C49 C50 C51 C52 -0.2(11)
C53 C50 C51 C52 -175.9(7)
C50 C51 C52 C47 0.7(12)
C48 C47 C52 C51 -1.5(12)
C44 C47 C52 C51 176.5(7)
C49 C50 C53 C54 0.9(10)
C51 C50 C53 C54 176.5(7)
C49 C50 C53 C57 -178.8(6)
C51 C50 C53 C57 -3.2(10)
C50 C53 C54 O5 179.3(6)
C57 C53 C54 O5 -0.9(10)
C50 C53 C54 C55 1.2(11)
C57 C53 C54 C55 -179.1(7)
C53 C54 C55 C56 -2.2(12)
O5 C54 C55 C56 179.7(8)
C54 C55 C56 C49 1.1(13)
C48 C49 C56 C55 -177.4(8)
C50 C49 C56 C55 1.0(12)
C54 C53 C57 C58 -78.1(9)
C50 C53 C57 C58 101.7(8)
C54 C53 C57 C62 105.3(8)
C50 C53 C57 C62 -74.9(9)
C62 C57 C58 O6 178.4(6)
C53 C57 C58 O6 1.7(9)
C62 C57 C58 C59 -1.5(10)
C53 C57 C58 C59 -178.2(6)
O6 C58 C59 C60 -177.5(7)
C57 C58 C59 C60 2.4(11)
C58 C59 C60 C61 -1.5(11)
C59 C60 C61 C66 179.1(7)
C59 C60 C61 C62 -0.1(10)
C66 C61 C62 C57 -178.3(6)
C60 C61 C62 C57 0.9(9)
C66 C61 C62 C63 1.3(9)
C60 C61 C62 C63 -179.5(6)
C58 C57 C62 C61 -0.2(9)
C53 C57 C62 C61 176.5(6)
C58 C57 C62 C63 -179.7(6)
C53 C57 C62 C63 -3.1(10)
C61 C62 C63 C64 -0.4(10)
C57 C62 C63 C64 179.1(7)
C62 C63 C64 C65 -0.5(12)
C63 C64 C65 C66 0.6(11)
C63 C64 C65 C67 178.2(7)
C64 C65 C66 C61 0.3(10)
C67 C65 C66 C61 -177.3(6)
C62 C61 C66 C65 -1.3(10)
C60 C61 C66 C65 179.5(7)
C66 C65 C67 C72 -33.5(10)
C64 C65 C67 C72 149.0(7)
C66 C65 C67 C68 142.4(7)
C64 C65 C67 C68 -35.2(11)
C72 C67 C68 C69 2.8(11)
C65 C67 C68 C69 -173.2(7)
C67 C68 C69 C70 -0.7(11)
C68 C69 C70 C71 -2.0(11)
C68 C69 C70 C74 172.6(7)
C69 C70 C71 C72 2.6(12)
C74 C70 C71 C72 -172.3(8)
C70 C71 C72 C67 -0.4(12)
C68 C67 C72 C71 -2.2(11)
C65 C67 C72 C71 173.7(7)
C71 C70 C74 O8 165.9(9)
C69 C70 C74 O8 -8.7(13)
C17 C16 O1 C18 174.5(8)
C15 C16 O1 C18 -6.5(11)
C19 C18 O1 C16 159(2)
C20 C21 O3 C31 -153.1(7)
C22 C21 O3 C31 30.6(11)
C32 C31 O3 C21 65.6(10)
C53 C54 O5 C76 150.3(9)
C55 C54 O5 C76 -31.6(12)
C75 C76 O5 C54 -167.6(10)
C57 C58 O6 C73 -177.0(8)
C59 C58 O6 C73 2.9(12)
C77 C73 O6 C58 177.0(8)
C35 C36 C39A O7 17(5)
C37 C36 C39A O7 -178.3(19)
